data_7244189
loop_
_publ_author_name
'Jung, Mi-Hee'

_publ_section_title
;
 The dual band and white-light emission from piperazine halide perovskites
;
_journal_issue 7
_journal_name_full CrystEngComm
_journal_page_first 1413
_journal_page_last 1423
_journal_paper_doi 10.1039/D1CE01296G
_journal_volume 24
_journal_year 2022
_chemical_formula_sum 'C24 H56 Br18 N8 Pb5'
_chemical_formula_weight 2931.09
_space_group_crystal_system tetragonal
_space_group_IT_number 140
_space_group_name_Hall '-I 4 2c'
_space_group_name_H-M_alt 'I 4/m c m'
_atom_sites_solution_hydrogens mixed
_audit_creation_method SHELXL-2017/1
_audit_update_record
;
2021-04-06 deposited with the CCDC.	2022-01-10 downloaded from the CCDC.
;
_cell_angle_alpha 90
_cell_angle_beta 90
_cell_angle_gamma 90
_cell_formula_units_Z 4
_cell_length_a 14.3707(4)
_cell_length_b 14.3707(4)
_cell_length_c 36.5666(13)
_cell_measurement_temperature 293(2)
_cell_volume 7551.6(4)
_computing_structure_refinement 'SHELXL-2017/1 (Sheldrick, 2017)'
_computing_structure_solution 'SHELXT 2014/5 (Sheldrick, 2014)'
_diffrn_ambient_temperature 293(2)
_diffrn_measured_fraction_theta_full 0.997
_diffrn_measured_fraction_theta_max 0.939
_diffrn_radiation_type MoK\a
_diffrn_radiation_wavelength 0.71073
_diffrn_reflns_av_R_equivalents 0.0409
_diffrn_reflns_av_unetI/netI 0.0237
_diffrn_reflns_Laue_measured_fraction_full 0.997
_diffrn_reflns_Laue_measured_fraction_max 0.939
_diffrn_reflns_limit_h_max 20
_diffrn_reflns_limit_h_min -17
_diffrn_reflns_limit_k_max 19
_diffrn_reflns_limit_k_min -20
_diffrn_reflns_limit_l_max 50
_diffrn_reflns_limit_l_min -51
_diffrn_reflns_number 22679
_diffrn_reflns_point_group_measured_fraction_full 0.997
_diffrn_reflns_point_group_measured_fraction_max 0.939
_diffrn_reflns_theta_full 25.242
_diffrn_reflns_theta_max 30.203
_diffrn_reflns_theta_min 2.835
_exptl_absorpt_coefficient_mu 20.656
_exptl_crystal_density_diffrn 2.578
_exptl_crystal_F_000 5184
_refine_diff_density_max 7.419
_refine_diff_density_min -2.239
_refine_diff_density_rms 0.550
_refine_ls_extinction_method none
_refine_ls_goodness_of_fit_ref 1.064
_refine_ls_hydrogen_treatment constr
_refine_ls_matrix_type full
_refine_ls_number_parameters 82
_refine_ls_number_reflns 2829
_refine_ls_number_restraints 0
_refine_ls_restrained_S_all 1.064
_refine_ls_R_factor_all 0.0734
_refine_ls_R_factor_gt 0.0636
_refine_ls_shift/su_max 0.000
_refine_ls_shift/su_mean 0.000
_refine_ls_structure_factor_coef Fsqd
_refine_ls_weighting_details 'w=1/[\s^2^(Fo^2^)+(0.1523P)^2^+538.4642P] where P=(Fo^2^+2Fc^2^)/3'
_refine_ls_weighting_scheme calc
_refine_ls_wR_factor_gt 0.2312
_refine_ls_wR_factor_ref 0.2400
_reflns_Friedel_coverage 0.000
_reflns_number_gt 2368
_reflns_number_total 2829
_reflns_threshold_expression 'I > 2\s(I)'
_cod_data_source_file d1ce01296g1.cif
_cod_data_source_block dacopbbr2_2_b_pl
_cod_depositor_comments 'Adding full bibliography for 7244189--7244190.cif.'
_cod_original_cell_volume 7551.6(5)
_cod_database_code 7244189
_shelx_shelxl_version_number 2017/1
_shelx_space_group_comment
;
The symmetry employed for this shelxl refinement is uniquely defined
by the following loop, which should always be used as a source of
symmetry information in preference to the above space-group names.
They are only intended as comments.
;

loop_
_space_group_symop_operation_xyz
'x, y, z'
'-y, x, z'
'-x, -y, z'
'y, -x, z'
'x, -y, -z+1/2'
'y, x, -z+1/2'
'-x, y, -z+1/2'
'-y, -x, -z+1/2'
'x+1/2, y+1/2, z+1/2'
'-y+1/2, x+1/2, z+1/2'
'-x+1/2, -y+1/2, z+1/2'
'y+1/2, -x+1/2, z+1/2'
'x+1/2, -y+1/2, -z+1'
'y+1/2, x+1/2, -z+1'
'-x+1/2, y+1/2, -z+1'
'-y+1/2, -x+1/2, -z+1'
'-x, -y, -z'
'y, -x, -z'
'x, y, -z'
'-y, x, -z'
'-x, y, z-1/2'
'-y, -x, z-1/2'
'x, -y, z-1/2'
'y, x, z-1/2'
'-x+1/2, -y+1/2, -z+1/2'
'y+1/2, -x+1/2, -z+1/2'
'x+1/2, y+1/2, -z+1/2'
'-y+1/2, x+1/2, -z+1/2'
'-x+1/2, y+1/2, z'
'-y+1/2, -x+1/2, z'
'x+1/2, -y+1/2, z'
'y+1/2, x+1/2, z'

loop_
_atom_site_label
_atom_site_type_symbol
_atom_site_fract_x
_atom_site_fract_y
_atom_site_fract_z
_atom_site_U_iso_or_equiv
_atom_site_adp_type
_atom_site_occupancy
_atom_site_site_symmetry_order
_atom_site_calc_flag
_atom_site_refinement_flags_posn
_atom_site_refinement_flags_adp
_atom_site_refinement_flags_occupancy
_atom_site_disorder_assembly
_atom_site_disorder_group
Pb01 Pb 0.500000 0.500000 0.500000 0.0147(3) Uani 1 8 d S T P . .
Pb03 Pb 0.38988(4) 0.11012(4) 0.500000 0.0186(3) Uani 1 4 d S T P . .
Pb04 Pb 0.500000 0.500000 0.33406(2) 0.0263(3) Uani 1 4 d S T P . .
Br06 Br 0.59523(11) 0.09523(11) 0.500000 0.0208(5) Uani 1 4 d S T P . .
Br07 Br 0.500000 0.500000 0.41578(6) 0.0246(6) Uani 1 4 d S T P . .
Br08 Br 0.39801(12) 0.31874(12) 0.500000 0.0245(4) Uani 1 2 d S T P . .
Br09 Br 0.40544(9) 0.09456(9) 0.41721(6) 0.0268(4) Uani 1 2 d S T P . .
Br0C Br 0.500000 0.500000 0.250000 0.0409(11) Uani 1 8 d S T P . .
Br0E Br 0.45634(13) 0.29520(14) 0.32831(5) 0.0218(4) Uani 0.625 1 d . . P . .
N1J N 0.2511(7) 0.2489(7) 0.3836(4) 0.020(3) Uani 1 2 d S T P . .
H1J H 0.294707 0.205293 0.372511 0.024 Uiso 1 2 d R U P . .
N2J N 0.1381(8) 0.3619(8) 0.4107(4) 0.022(3) Uani 1 2 d S T P . .
H2J H 0.094255 0.405745 0.421627 0.027 Uiso 1 2 d R U P . .
C0G C 0.2355(10) 0.3863(11) 0.4229(5) 0.035(3) Uani 1 1 d . . . . .
H0G1 H 0.251570 0.448302 0.414587 0.041 Uiso 1 1 calc R U . . .
H0G2 H 0.238934 0.385327 0.449415 0.041 Uiso 1 1 calc R U . . .
C0J C 0.3017(9) 0.3168(11) 0.4072(4) 0.033(3) Uani 1 1 d . . . . .
H0JA H 0.348637 0.348729 0.392903 0.039 Uiso 1 1 calc R U . . .
H0JB H 0.332734 0.283857 0.426898 0.039 Uiso 1 1 calc R U . . .
C0K C 0.1998(10) 0.3002(10) 0.3538(5) 0.031(4) Uani 1 2 d S T P . .
H0KA H 0.242540 0.333390 0.338574 0.037 Uiso 1 1 d R U . . .
C00M C 0.1328(10) 0.3672(10) 0.3707(5) 0.029(4) Uani 1 2 d S T P . .
H00C H 0.068509 0.351020 0.362343 0.035 Uiso 1 1 d R U . . .

loop_
_atom_site_aniso_label
_atom_site_aniso_U_11
_atom_site_aniso_U_22
_atom_site_aniso_U_33
_atom_site_aniso_U_23
_atom_site_aniso_U_13
_atom_site_aniso_U_12
Pb01 0.0156(4) 0.0156(4) 0.0128(5) 0.000 0.000 0.000
Pb03 0.0172(3) 0.0172(3) 0.0214(4) 0.000 0.000 -0.0016(3)
Pb04 0.0335(4) 0.0335(4) 0.0119(4) 0.000 0.000 0.000
Br06 0.0209(7) 0.0209(7) 0.0206(10) 0.000 0.000 -0.0061(8)
Br07 0.0314(9) 0.0314(9) 0.0111(10) 0.000 0.000 0.000
Br08 0.0294(9) 0.0203(8) 0.0238(8) 0.000 0.000 -0.0030(6)
Br09 0.0180(5) 0.0180(5) 0.0445(11) 0.0015(5) -0.0015(5) 0.0006(6)
Br0C 0.0563(18) 0.0563(18) 0.0101(14) 0.000 0.000 0.000
Br0E 0.0180(8) 0.0330(10) 0.0144(7) 0.0060(6) 0.0055(6) 0.0155(7)
N1J 0.021(4) 0.021(4) 0.018(6) -0.002(3) 0.002(3) 0.000(5)
N2J 0.021(4) 0.021(4) 0.025(7) 0.003(4) -0.003(4) -0.003(5)
C0G 0.023(6) 0.034(7) 0.046(8) -0.014(6) -0.005(6) 0.003(5)
C0J 0.021(6) 0.037(7) 0.040(7) -0.024(6) -0.004(5) 0.002(5)
C0K 0.036(6) 0.036(6) 0.022(8) 0.006(5) -0.006(5) 0.006(8)
C00M 0.030(6) 0.030(6) 0.026(8) 0.005(5) -0.005(5) 0.006(7)

loop_
_atom_type_symbol
_atom_type_description
_atom_type_scat_dispersion_real
_atom_type_scat_dispersion_imag
_atom_type_scat_source
C C 0.0033 0.0016 'International Tables Vol C Tables 4.2.6.8 and 6.1.1.4'
H H 0.0000 0.0000 'International Tables Vol C Tables 4.2.6.8 and 6.1.1.4'
Br Br -0.2901 2.4595 'International Tables Vol C Tables 4.2.6.8 and 6.1.1.4'
N N 0.0061 0.0033 'International Tables Vol C Tables 4.2.6.8 and 6.1.1.4'
Pb Pb -3.3944 10.1111 'International Tables Vol C Tables 4.2.6.8 and 6.1.1.4'

loop_
_geom_angle_atom_site_label_1
_geom_angle_atom_site_label_2
_geom_angle_atom_site_label_3
_geom_angle
_geom_angle_site_symmetry_1
_geom_angle_site_symmetry_3
_geom_angle_publ_flag
Br08 Pb01 Br08 90.0 17_666 18_566 ?
Br08 Pb01 Br08 90.0 17_666 2_655 ?
Br08 Pb01 Br08 180.0 18_566 2_655 ?
Br08 Pb01 Br08 180.00(7) 17_666 . ?
Br08 Pb01 Br08 90.000(1) 18_566 . ?
Br08 Pb01 Br08 90.0 2_655 . ?
Br08 Pb01 Br07 90.0 17_666 17_666 ?
Br08 Pb01 Br07 90.0 18_566 17_666 ?
Br08 Pb01 Br07 90.0 2_655 17_666 ?
Br08 Pb01 Br07 90.0 . 17_666 ?
Br08 Pb01 Br07 90.0 17_666 . ?
Br08 Pb01 Br07 90.0 18_566 . ?
Br08 Pb01 Br07 90.0 2_655 . ?
Br08 Pb01 Br07 90.0 . . ?
Br07 Pb01 Br07 180.0 17_666 . ?
Br06 Pb03 Br06 81.71(7) . 17_656 ?
Br06 Pb03 Br08 91.92(5) . . ?
Br06 Pb03 Br08 173.62(5) 17_656 . ?
Br06 Pb03 Br08 173.62(5) . 30 ?
Br06 Pb03 Br08 91.92(5) 17_656 30 ?
Br08 Pb03 Br08 94.46(7) . 30 ?
Br06 Pb03 Br09 85.49(3) . 19_556 ?
Br06 Pb03 Br09 85.49(3) 17_656 19_556 ?
Br08 Pb03 Br09 94.05(3) . 19_556 ?
Br08 Pb03 Br09 94.05(3) 30 19_556 ?
Br06 Pb03 Br09 85.49(3) . . ?
Br06 Pb03 Br09 85.49(3) 17_656 . ?
Br08 Pb03 Br09 94.05(3) . . ?
Br08 Pb03 Br09 94.05(3) 30 . ?
Br09 Pb03 Br09 168.07(7) 19_556 . ?
Br07 Pb04 Br0E 94.00(3) . . ?
Br07 Pb04 Br0E 94.00(3) . 3_665 ?
Br0E Pb04 Br0E 172.00(7) . 3_665 ?
Br07 Pb04 Br0E 94.00(3) . 4_565 ?
Br0E Pb04 Br0E 89.722(5) . 4_565 ?
Br0E Pb04 Br0E 89.721(5) 3_665 4_565 ?
Br07 Pb04 Br0E 94.00(3) . 2_655 ?
Br0E Pb04 Br0E 89.721(5) . 2_655 ?
Br0E Pb04 Br0E 89.721(5) 3_665 2_655 ?
Br0E Pb04 Br0E 172.00(7) 4_565 2_655 ?
Br07 Pb04 Br0C 180.0 . . ?
Br0E Pb04 Br0C 86.00(3) . . ?
Br0E Pb04 Br0C 86.00(3) 3_665 . ?
Br0E Pb04 Br0C 86.00(3) 4_565 . ?
Br0E Pb04 Br0C 86.00(3) 2_655 . ?
Pb03 Br06 Pb03 98.29(7) 17_656 . ?
Pb04 Br07 Pb01 180.0 . . ?
Pb01 Br08 Pb03 152.86(7) . . ?
Pb04 Br0C Pb04 180.0 5_565 . ?
C0J N1J C0J 107.5(15) . 30 ?
C0J N1J C0K 109.7(10) . . ?
C0J N1J C0K 109.7(10) 30 . ?
C0J N1J H1J 110.3 . . ?
C0J N1J H1J 110.3 30 . ?
C0K N1J H1J 109.2 . . ?
C00M N2J C0G 109.4(10) . . ?
C00M N2J C0G 109.4(10) . 30 ?
C0G N2J C0G 110.0(16) . 30 ?
C00M N2J H2J 110.0 . . ?
C0G N2J H2J 109.0 . . ?
C0G N2J H2J 109.0 30 . ?
C0J C0G N2J 108.7(12) . . ?
C0J C0G H0G1 110.0 . . ?
N2J C0G H0G1 110.0 . . ?
C0J C0G H0G2 110.0 . . ?
N2J C0G H0G2 110.0 . . ?
H0G1 C0G H0G2 108.3 . . ?
N1J C0J C0G 110.5(12) . . ?
N1J C0J H0JA 109.6 . . ?
C0G C0J H0JA 109.6 . . ?
N1J C0J H0JB 109.6 . . ?
C0G C0J H0JB 109.6 . . ?
H0JA C0J H0JB 108.1 . . ?
C00M C0K N1J 109.3(15) . . ?
C00M C0K H0KA 109.4 . . ?
N1J C0K H0KA 110.5 . . ?
C00M C0K H0KA 109.4(5) . 30 ?
N1J C0K H0KA 110.5(5) . 30 ?
H0KA C0K H0KA 107.7 . 30 ?
N2J C00M C0K 110.2(15) . . ?
N2J C00M H00C 109.9 . . ?
C0K C00M H00C 108.6 . . ?
N2J C00M H00C 109.9(5) . 30 ?
C0K C00M H00C 108.6(5) . 30 ?
H00C C00M H00C 109.7 . 30 ?

loop_
_geom_bond_atom_site_label_1
_geom_bond_atom_site_label_2
_geom_bond_distance
_geom_bond_site_symmetry_2
_geom_bond_publ_flag
Pb01 Br08 2.9888(17) 17_666 ?
Pb01 Br08 2.9888(17) 18_566 ?
Pb01 Br08 2.9888(17) 2_655 ?
Pb01 Br08 2.9888(17) . ?
Pb01 Br07 3.080(2) 17_666 ?
Pb01 Br07 3.080(2) . ?
Pb03 Br06 2.9587(16) . ?
Pb03 Br06 2.9587(16) 17_656 ?
Pb03 Br08 3.0004(18) . ?
Pb03 Br08 3.0004(18) 30 ?
Pb03 Br09 3.044(2) 19_556 ?
Pb03 Br09 3.044(2) . ?
Pb04 Br07 2.988(2) . ?
Pb04 Br0E 3.017(2) . ?
Pb04 Br0E 3.017(2) 3_665 ?
Pb04 Br0E 3.017(2) 4_565 ?
Pb04 Br0E 3.017(2) 2_655 ?
Pb04 Br0C 3.0738(8) . ?
N1J C0J 1.493(15) . ?
N1J C0J 1.493(15) 30 ?
N1J C0K 1.51(2) . ?
N1J H1J 0.9746 . ?
N2J C00M 1.47(2) . ?
N2J C0G 1.510(16) . ?
N2J C0G 1.510(16) 30 ?
N2J H2J 0.9779 . ?
C0G C0J 1.494(19) . ?
C0G H0G1 0.9700 . ?
C0G H0G2 0.9700 . ?
C0J H0JA 0.9700 . ?
C0J H0JB 0.9700 . ?
C0K C00M 1.50(3) . ?
C0K H0KA 0.9556 . ?
C0K H0KA 0.9555 30 ?
C00M H00C 1.0002 . ?
C00M H00C 1.0002 30 ?

loop_
_geom_torsion_atom_site_label_1
_geom_torsion_atom_site_label_2
_geom_torsion_atom_site_label_3
_geom_torsion_atom_site_label_4
_geom_torsion
_geom_torsion_site_symmetry_1
_geom_torsion_site_symmetry_2
_geom_torsion_site_symmetry_3
_geom_torsion_site_symmetry_4
_geom_torsion_publ_flag
C00M N2J C0G C0J -61.9(17) . . . . ?
C0G N2J C0G C0J 58(2) 30 . . . ?
C0J N1J C0J C0G -62(2) 30 . . . ?
C0K N1J C0J C0G 57.2(17) . . . . ?
N2J C0G C0J N1J 2.3(19) . . . . ?
C0J N1J C0K C00M -58.9(9) . . . . ?
C0J N1J C0K C00M 58.9(9) 30 . . . ?
C0G N2J C00M C0K 60.3(10) . . . . ?
C0G N2J C00M C0K -60.3(10) 30 . . . ?
N1J C0K C00M N2J 0.000(4) . . . . ?
